data_7203222
loop_
_publ_author_name
'Pal Sharma, Raj'
'Bala, Ritu'
'Sharma, Rajni'
'Venugopalan, Paloth'

_publ_section_title
;
 &#x2018;Rings and rectangles&#x2019; mediated through weak
 interactions in ionic solids: Synthesis and packing analysis of
 [Co(NH3)6]Cl2SeCN and [Co(NH3)6]3Cl4(N3)5 in the crystalline state
;
_journal_issue 3
_journal_name_full CrystEngComm
_journal_page_first 215
_journal_paper_doi 10.1039/b516629b
_journal_volume 8
_journal_year 2006
_chemical_formula_sum 'Cl4 Co3 H54 N33'
_chemical_formula_weight 835.35
_chemical_melting_point 472
_chemical_name_systematic
;
hexaamminecobalt(III) chloride diazide
;
_space_group_IT_number 23
_symmetry_cell_setting orthorhombic
_symmetry_space_group_name_Hall 'I 2 2'
_symmetry_space_group_name_H-M 'I 2 2 2'
_atom_sites_solution_hydrogens geom
_atom_sites_solution_primary direct
_atom_sites_solution_secondary difmap
_audit_creation_method SHELXL-97
_cell_angle_alpha 90.00
_cell_angle_beta 90.00
_cell_angle_gamma 90.00
_cell_formula_units_Z 2
_cell_length_a 7.1150(10)
_cell_length_b 10.121(2)
_cell_length_c 23.154(4)
_cell_measurement_reflns_used 40
_cell_measurement_temperature 293(2)
_cell_measurement_theta_max 34.871
_cell_measurement_theta_min 9.939
_cell_volume 1667.3(5)
_computing_cell_refinement 'XSCANS (Siemens)'
_computing_data_collection 'XSCANS (Siemens)'
_computing_data_reduction 'XSCANS (Siemens)'
_computing_molecular_graphics 'XP (Siemens)'
_computing_publication_material SHELXL-97
_computing_structure_refinement 'SHELXL-97 (Sheldrick, 1997)'
_computing_structure_solution 'SHELXS-97 (Sheldrick, 1990)'
_diffrn_ambient_temperature 293(2)
_diffrn_measured_fraction_theta_full 1.000
_diffrn_measured_fraction_theta_max 1.000
_diffrn_measurement_device_type 'siemens P4'
_diffrn_measurement_method '2/q/\q scans'
_diffrn_radiation_monochromator graphite
_diffrn_radiation_source 'fine-focus sealed tube'
_diffrn_radiation_type MoK\a
_diffrn_radiation_wavelength 0.71073
_diffrn_reflns_av_R_equivalents 0.0637
_diffrn_reflns_av_sigmaI/netI 0.0263
_diffrn_reflns_limit_h_max 0
_diffrn_reflns_limit_h_min -8
_diffrn_reflns_limit_k_max 0
_diffrn_reflns_limit_k_min -12
_diffrn_reflns_limit_l_max 27
_diffrn_reflns_limit_l_min 0
_diffrn_reflns_number 877
_diffrn_reflns_theta_full 25.01
_diffrn_reflns_theta_max 25.01
_diffrn_reflns_theta_min 1.76
_diffrn_standards_decay_% 0.0
_diffrn_standards_interval_count 97
_diffrn_standards_number 3
_exptl_absorpt_coefficient_mu 1.850
_exptl_absorpt_correction_T_max 0.861
_exptl_absorpt_correction_T_min 0.677
_exptl_absorpt_correction_type empirical
_exptl_crystal_colour red
_exptl_crystal_density_diffrn 1.664
_exptl_crystal_density_method 'not measured'
_exptl_crystal_description rectangular
_exptl_crystal_F_000 868
_exptl_crystal_size_max 0.23
_exptl_crystal_size_mid 0.18
_exptl_crystal_size_min 0.17
_refine_diff_density_max 0.600
_refine_diff_density_min -0.376
_refine_diff_density_rms 0.061
_refine_ls_abs_structure_details 'Flack H D (1983), Acta Cryst. A39, 876-881'
_refine_ls_abs_structure_Flack 0.12(7)
_refine_ls_extinction_method none
_refine_ls_goodness_of_fit_ref 1.076
_refine_ls_hydrogen_treatment mixed
_refine_ls_matrix_type full
_refine_ls_number_parameters 95
_refine_ls_number_reflns 872
_refine_ls_number_restraints 0
_refine_ls_restrained_S_all 1.076
_refine_ls_R_factor_all 0.0322
_refine_ls_R_factor_gt 0.0275
_refine_ls_shift/su_max 0.808
_refine_ls_shift/su_mean 0.059
_refine_ls_structure_factor_coef Fsqd
_refine_ls_weighting_details
;
calc w=1/[\s^2^(Fo^2^)+(0.0283P)^2^+2.3063P] where P=(Fo^2^+2Fc^2^)/3
;
_refine_ls_weighting_scheme calc
_refine_ls_wR_factor_gt 0.0679
_refine_ls_wR_factor_ref 0.0706
_reflns_number_gt 782
_reflns_number_total 872
_reflns_threshold_expression >2sigma(I)
_cod_data_source_file b516629b.txt
_cod_data_source_block abrit28
_cod_original_sg_symbol_H-M I222
_cod_original_formula_sum 'H54 Cl4 Co3 N33'
_cod_database_code 7203222

loop_
_symmetry_equiv_pos_as_xyz
'x, y, z'
'-x, -y, z'
'-x, y, -z'
'x, -y, -z'
'x+1/2, y+1/2, z+1/2'
'-x+1/2, -y+1/2, z+1/2'
'-x+1/2, y+1/2, -z+1/2'
'x+1/2, -y+1/2, -z+1/2'

loop_
_atom_site_label
_atom_site_type_symbol
_atom_site_fract_x
_atom_site_fract_y
_atom_site_fract_z
_atom_site_U_iso_or_equiv
_atom_site_adp_type
_atom_site_occupancy
_atom_site_symmetry_multiplicity
_atom_site_calc_flag
_atom_site_refinement_flags
_atom_site_disorder_assembly
_atom_site_disorder_group
Co1 Co 0.0000 1.0000 0.32197(3) 0.0276(2) Uani 1 2 d S . .
Co2 Co 0.0000 1.0000 0.0000 0.0257(2) Uani 1 4 d S . .
Cl1 Cl -0.0005(9) 1.28222(10) 0.18675(4) 0.0423(3) Uani 1 1 d . . .
N1 N 0.1944(5) 1.0053(16) 0.38195(15) 0.0448(10) Uani 1 1 d . . .
H1A H 0.2984 1.0416 0.3676 0.067 Uiso 1 1 calc R . .
H1B H 0.2194 0.9235 0.3938 0.067 Uiso 1 1 calc R . .
H1C H 0.1538 1.0531 0.4117 0.067 Uiso 1 1 calc R . .
N2 N 0.1915(5) 0.9942(15) 0.26146(15) 0.0430(10) Uani 1 1 d . . .
H2A H 0.1439 0.9561 0.2301 0.064 Uiso 1 1 calc R . .
H2B H 0.2898 0.9478 0.2738 0.064 Uiso 1 1 calc R . .
H2C H 0.2279 1.0760 0.2530 0.064 Uiso 1 1 calc R . .
N3 N -0.003(2) 1.1937(3) 0.32240(14) 0.0435(8) Uani 1 1 d . . .
H3A H 0.0475 1.2238 0.2897 0.065 Uiso 1 1 calc R . .
H3B H 0.0641 1.2231 0.3523 0.065 Uiso 1 1 calc R . .
H3C H -0.1205 1.2222 0.3254 0.065 Uiso 1 1 calc R . .
N4 N 0.003(2) 0.8670(3) 0.06090(16) 0.0532(11) Uani 1 1 d . . .
H4A H -0.0236 0.7883 0.0459 0.080 Uiso 1 1 calc R . .
H4B H -0.0825 0.8874 0.0875 0.080 Uiso 1 1 calc R . .
H4C H 0.1163 0.8647 0.0771 0.080 Uiso 1 1 calc R . .
N5 N -0.2727(6) 1.0000 0.0000 0.0576(17) Uani 1 2 d S . .
H5A H -0.3144 0.9495 -0.0287 0.086 Uiso 0.50 1 calc PR . .
H5B H -0.3144 1.0822 -0.0048 0.086 Uiso 0.50 1 calc PR . .
H5C H -0.3144 0.9683 0.0335 0.086 Uiso 0.50 1 calc PR . .
N6 N 0.0000 0.3918(6) 0.0000 0.155(5) Uani 1 2 d S . .
N7 N 0.0000 0.5000 0.0000 0.0554(19) Uani 1 4 d S . .
N8 N -0.008(5) 0.2262(6) 0.4518(2) 0.117(3) Uani 1 1 d . . .
N9 N 0.0000 0.2187(4) 0.5000 0.0472(12) Uani 1 2 d S . .
N10 N 0.1634(6) 0.493(2) 0.36784(19) 0.0615(16) Uani 1 1 d . . .
N11 N 0.0000 0.5000 0.36819(18) 0.0360(10) Uani 1 2 d S . .

loop_
_atom_site_aniso_label
_atom_site_aniso_U_11
_atom_site_aniso_U_22
_atom_site_aniso_U_33
_atom_site_aniso_U_23
_atom_site_aniso_U_13
_atom_site_aniso_U_12
Co1 0.0253(3) 0.0236(3) 0.0338(4) 0.000 0.000 0.0003(17)
Co2 0.0240(4) 0.0212(4) 0.0318(5) 0.000 0.000 0.000
Cl1 0.0386(5) 0.0392(5) 0.0493(5) -0.0005(4) 0.005(3) 0.000(3)
N1 0.0358(16) 0.050(3) 0.0484(17) 0.005(6) -0.0067(15) 0.008(6)
N2 0.0447(18) 0.036(3) 0.0477(17) -0.002(5) 0.0069(15) 0.009(5)
N3 0.059(2) 0.0290(16) 0.0430(16) -0.0024(13) -0.001(10) -0.005(8)
N4 0.066(3) 0.0378(17) 0.056(2) 0.0125(17) -0.024(6) -0.009(7)
N5 0.032(2) 0.086(4) 0.055(3) -0.022(11) 0.000 0.000
N6 0.304(15) 0.027(4) 0.136(7) 0.000 0.04(5) 0.000
N7 0.084(6) 0.040(5) 0.043(4) 0.000 0.000 0.000
N8 0.198(9) 0.081(3) 0.073(3) -0.011(3) 0.027(15) -0.003(17)
N9 0.100(4) 0.033(2) 0.0085(19) 0.000 0.004(15) 0.000
N10 0.048(2) 0.071(5) 0.065(2) -0.010(8) -0.0069(19) 0.004(8)
N11 0.044(3) 0.030(2) 0.033(2) 0.000 0.000 0.000(13)

loop_
_atom_type_symbol
_atom_type_description
_atom_type_scat_dispersion_real
_atom_type_scat_dispersion_imag
_atom_type_scat_source
N N 0.0061 0.0033 'International Tables Vol C Tables 4.2.6.8 and 6.1.1.4'
H H 0.0000 0.0000 'International Tables Vol C Tables 4.2.6.8 and 6.1.1.4'
Cl Cl 0.1484 0.1585 'International Tables Vol C Tables 4.2.6.8 and 6.1.1.4'
Co Co 0.3494 0.9721 'International Tables Vol C Tables 4.2.6.8 and 6.1.1.4'

loop_
_geom_angle_atom_site_label_1
_geom_angle_atom_site_label_2
_geom_angle_atom_site_label_3
_geom_angle
_geom_angle_site_symmetry_1
_geom_angle_site_symmetry_3
_geom_angle_publ_flag
N2 Co1 N2 88.5(2) 2_575 . ?
N2 Co1 N3 92.3(5) 2_575 2_575 ?
N2 Co1 N3 88.1(5) . 2_575 ?
N2 Co1 N3 88.1(5) 2_575 . ?
N2 Co1 N3 92.3(5) . . ?
N3 Co1 N3 179.42(19) 2_575 . ?
N2 Co1 N1 176.6(7) 2_575 . ?
N2 Co1 N1 90.96(16) . . ?
N3 Co1 N1 91.0(6) 2_575 . ?
N3 Co1 N1 88.6(6) . . ?
N2 Co1 N1 90.96(16) 2_575 2_575 ?
N2 Co1 N1 176.6(7) . 2_575 ?
N3 Co1 N1 88.6(6) 2_575 2_575 ?
N3 Co1 N1 91.0(6) . 2_575 ?
N1 Co1 N1 89.8(2) . 2_575 ?
N5 Co2 N5 180.0 . 2_575 ?
N5 Co2 N4 89.4(4) . 3 ?
N5 Co2 N4 90.6(4) 2_575 3 ?
N5 Co2 N4 89.4(4) . 2_575 ?
N5 Co2 N4 90.6(4) 2_575 2_575 ?
N4 Co2 N4 178.8(9) 3 2_575 ?
N5 Co2 N4 90.6(4) . . ?
N5 Co2 N4 89.4(4) 2_575 . ?
N4 Co2 N4 92.7(2) 3 . ?
N4 Co2 N4 87.3(2) 2_575 . ?
N5 Co2 N4 90.6(4) . 4_575 ?
N5 Co2 N4 89.4(4) 2_575 4_575 ?
N4 Co2 N4 87.3(2) 3 4_575 ?
N4 Co2 N4 92.7(2) 2_575 4_575 ?
N4 Co2 N4 178.8(9) . 4_575 ?
N6 N7 N6 180.0 2_565 . ?
N8 N9 N8 172.2(8) 3_556 . ?
N10 N11 N10 179.2(7) 2_565 . ?

loop_
_geom_bond_atom_site_label_1
_geom_bond_atom_site_label_2
_geom_bond_distance
_geom_bond_site_symmetry_2
_geom_bond_publ_flag
Co1 N2 1.955(3) 2_575 ?
Co1 N2 1.955(3) . ?
Co1 N3 1.961(3) 2_575 ?
Co1 N3 1.961(3) . ?
Co1 N1 1.961(3) . ?
Co1 N1 1.961(3) 2_575 ?
Co2 N5 1.940(4) . ?
Co2 N5 1.940(4) 2_575 ?
Co2 N4 1.950(3) 3 ?
Co2 N4 1.950(3) 2_575 ?
Co2 N4 1.950(3) . ?
Co2 N4 1.950(3) 4_575 ?
N6 N7 1.095(7) . ?
N7 N6 1.095(7) 2_565 ?
N8 N9 1.120(6) . ?
N9 N8 1.120(6) 3_556 ?
N10 N11 1.165(5) . ?
N11 N10 1.165(5) 2_565 ?
